data_4327080
loop_
_publ_author_name
'Marietjie Schutte'
'Gerdus Kemp'
'Hendrik G. Visser'
'Andreas Roodt'

_publ_section_title
;
 Tuning the Reactivity in Classic Low-Spin d6 Rhenium(I) Tricarbonyl
 Radiopharmaceutical Synthon by Selective Bidentate Ligand Variation
 (L,L'-Bid; L,L'=N,N', N,O, and O,O' Donor Atom Sets) in
 fac-[Re(CO)3(L,L'-Bid)(MeOH)]n Complexes
;
_journal_name_full 'Inorganic Chemistry'
_journal_page_first 12486
_journal_page_last 12498
_journal_paper_doi 10.1021/ic2013792
_journal_volume 50
_journal_year 2011
_chemical_formula_moiety 'C15 H10 N2 O4 Re, 0.5(C12 H8 N2), N O3'
_chemical_formula_sum 'C21 H14 N4 O7 Re'
_chemical_formula_weight 620.56
_chemical_name_systematic
;
 ?
;
_space_group_IT_number 13
_symmetry_cell_setting monoclinic
_symmetry_space_group_name_Hall '-P 2yac'
_symmetry_space_group_name_H-M 'P 1 2/n 1'
_atom_sites_solution_hydrogens geom
_atom_sites_solution_primary direct
_atom_sites_solution_secondary difmap
_audit_creation_method SHELXL-97
_cell_angle_alpha 90.000(5)
_cell_angle_beta 90.675(5)
_cell_angle_gamma 90.000(5)
_cell_formula_units_Z 4
_cell_length_a 10.917(5)
_cell_length_b 11.269(5)
_cell_length_c 17.271(5)
_cell_measurement_reflns_used 5224
_cell_measurement_temperature 295(2)
_cell_measurement_theta_max 28.28
_cell_measurement_theta_min 0.990
_cell_volume 2124.6(15)
_computing_structure_refinement 'SHELXL-97 (Sheldrick, 2008)'
_diffrn_ambient_temperature 295(2)
_diffrn_measured_fraction_theta_full 0.990
_diffrn_measured_fraction_theta_max 0.990
_diffrn_measurement_device_type 'CCD area detector'
_diffrn_measurement_method 'omega scans'
_diffrn_radiation_monochromator graphite
_diffrn_radiation_source 'fine-focus sealed tube'
_diffrn_radiation_type MoK\a
_diffrn_radiation_wavelength 0.71069
_diffrn_reflns_av_R_equivalents 0.0472
_diffrn_reflns_av_sigmaI/netI 0.0489
_diffrn_reflns_limit_h_max 14
_diffrn_reflns_limit_h_min -14
_diffrn_reflns_limit_k_max 14
_diffrn_reflns_limit_k_min -13
_diffrn_reflns_limit_l_max 22
_diffrn_reflns_limit_l_min -19
_diffrn_reflns_number 14718
_diffrn_reflns_theta_full 28.28
_diffrn_reflns_theta_max 28.28
_diffrn_reflns_theta_min 1.81
_exptl_absorpt_coefficient_mu 5.772
_exptl_absorpt_correction_T_max 0.595
_exptl_absorpt_correction_T_min 0.394
_exptl_absorpt_correction_type multi-scan
_exptl_crystal_colour Yellow
_exptl_crystal_density_diffrn 1.940
_exptl_crystal_description Cuboid
_exptl_crystal_F_000 1196
_exptl_crystal_size_max 0.21
_exptl_crystal_size_mid 0.14
_exptl_crystal_size_min 0.09
_refine_diff_density_max 0.845
_refine_diff_density_min -1.300
_refine_diff_density_rms 0.137
_refine_ls_extinction_method none
_refine_ls_goodness_of_fit_ref 0.971
_refine_ls_hydrogen_treatment mixed
_refine_ls_matrix_type full
_refine_ls_number_parameters 306
_refine_ls_number_reflns 5224
_refine_ls_number_restraints 2
_refine_ls_restrained_S_all 0.970
_refine_ls_R_factor_all 0.0574
_refine_ls_R_factor_gt 0.0335
_refine_ls_shift/su_max 0.066
_refine_ls_shift/su_mean 0.004
_refine_ls_structure_factor_coef Fsqd
_refine_ls_weighting_details 'calc w=1/[\s^2^(Fo^2^)+(0.0363P)^2^+0.0000P] where P=(Fo^2^+2Fc^2^)/3'
_refine_ls_weighting_scheme calc
_refine_ls_wR_factor_gt 0.0684
_refine_ls_wR_factor_ref 0.0752
_reflns_number_gt 3777
_reflns_number_total 5278
_reflns_threshold_expression >2\s(I)
_cod_data_source_file ic2013792_si_001_1.cif
_cod_data_source_block phen-H2O
_cod_original_sg_symbol_Hall '-P 2yac '
_cod_database_code 4327080

loop_
_symmetry_equiv_pos_as_xyz
'x, y, z'
'-x+1/2, y, -z+1/2'
'-x, -y, -z'
'x-1/2, -y, z-1/2'

loop_
_atom_site_label
_atom_site_type_symbol
_atom_site_fract_x
_atom_site_fract_y
_atom_site_fract_z
_atom_site_U_iso_or_equiv
_atom_site_adp_type
_atom_site_occupancy
_atom_site_symmetry_multiplicity
_atom_site_calc_flag
_atom_site_refinement_flags
Re01 Re 0.730557(17) 0.183101(16) 0.045482(10) 0.03924(7) Uani 1 1 d .
C1 C 0.7097(6) 0.0162(5) 0.0611(3) 0.0701(17) Uani 1 1 d .
C14 C 0.6227(6) 0.5523(5) 0.0779(3) 0.0620(16) Uani 1 1 d .
O4 O 0.7722(3) 0.2221(3) 0.16549(18) 0.0415(7) Uani 1 1 d D
C15 C 0.6322(4) 0.4277(4) 0.0719(3) 0.0434(11) Uani 1 1 d .
C13 C 0.7177(7) 0.6211(5) 0.0487(4) 0.075(2) Uani 1 1 d .
H13 H 0.7150 0.7034 0.0527 0.090 Uiso 1 1 calc R
O7 O 0.8996(3) 0.4182(3) 0.1986(2) 0.0688(11) Uani 1 1 d .
N4 N 1.0040(4) 0.4128(4) 0.1721(2) 0.0541(11) Uani 1 1 d .
C24 C 0.3510(7) 0.2084(10) 0.1407(5) 0.106(3) Uani 1 1 d .
H24 H 0.2872 0.1580 0.1541 0.127 Uiso 1 1 calc R
N1 N 0.7312(3) 0.3752(3) 0.03913(19) 0.0397(9) Uani 1 1 d .
O6 O 1.0716(4) 0.5012(4) 0.1704(3) 0.0851(13) Uani 1 1 d .
N2 N 0.5507(3) 0.2342(4) 0.0868(2) 0.0473(10) Uani 1 1 d .
N3 N 0.8698(4) 0.0187(4) 0.2254(2) 0.0525(11) Uani 1 1 d .
C12 C 0.8133(7) 0.5676(6) 0.0146(4) 0.0778(19) Uani 1 1 d .
H12 H 0.8762 0.6129 -0.0061 0.093 Uiso 1 1 calc R
C33 C 0.9970(9) -0.1925(7) 0.2067(4) 0.094(3) Uani 1 1 d .
H33 H 1.0405 -0.2626 0.1999 0.113 Uiso 1 1 calc R
C3 C 0.6817(5) 0.1575(5) -0.0587(3) 0.0561(14) Uani 1 1 d .
C2 C 0.8991(6) 0.1576(5) 0.0175(3) 0.0584(14) Uani 1 1 d .
C32 C 0.8745(7) -0.1963(5) 0.2282(3) 0.0682(18) Uani 1 1 d .
O1 O 0.6960(5) -0.0842(4) 0.0649(3) 0.1022(16) Uani 1 1 d .
C21 C 0.5367(4) 0.3530(5) 0.0976(2) 0.0431(11) Uani 1 1 d .
C11 C 0.8179(5) 0.4445(5) 0.0103(3) 0.0557(13) Uani 1 1 d .
H11 H 0.8844 0.4092 -0.0138 0.067 Uiso 1 1 calc R
C22 C 0.4311(5) 0.4032(7) 0.1292(3) 0.0679(18) Uani 1 1 d .
C23 C 0.3384(7) 0.3270(10) 0.1511(4) 0.105(3) Uani 1 1 d .
H23 H 0.2675 0.3572 0.1730 0.126 Uiso 1 1 calc R
C31 C 0.8137(5) -0.0867(4) 0.2381(3) 0.0547(14) Uani 1 1 d .
O5 O 1.0396(4) 0.3167(4) 0.1456(4) 0.1051(19) Uani 1 1 d .
C34 C 1.0530(7) -0.0856(8) 0.1956(4) 0.087(2) Uani 1 1 d .
H34 H 1.1353 -0.0820 0.1824 0.105 Uiso 1 1 calc R
C35 C 0.9854(6) 0.0167(6) 0.2045(3) 0.0661(16) Uani 1 1 d .
H35 H 1.0239 0.0889 0.1952 0.079 Uiso 1 1 calc R
C25 C 0.4610(5) 0.1594(6) 0.1093(4) 0.0748(19) Uani 1 1 d .
H25 H 0.4705 0.0778 0.1045 0.090 Uiso 1 1 calc R
O3 O 0.6529(4) 0.1390(4) -0.1222(2) 0.0779(12) Uani 1 1 d .
O2 O 0.9994(4) 0.1437(5) -0.0002(3) 0.0882(14) Uani 1 1 d .
C17 C 0.4233(7) 0.5297(8) 0.1364(4) 0.091(3) Uani 1 1 d .
H17 H 0.3546 0.5638 0.1586 0.109 Uiso 1 1 calc R
C16 C 0.5143(8) 0.5993(7) 0.1113(4) 0.089(2) Uani 1 1 d .
H16 H 0.5064 0.6812 0.1159 0.106 Uiso 1 1 calc R
C36 C 0.8090(8) -0.3048(5) 0.2398(4) 0.096(3) Uani 1 1 d .
H36 H 0.8492 -0.3768 0.2331 0.116 Uiso 1 1 calc R
H4B H 0.820(5) 0.277(4) 0.179(3) 0.08(2) Uiso 1 1 d D
H4A H 0.796(5) 0.163(3) 0.193(3) 0.067(19) Uiso 1 1 d D

loop_
_atom_site_aniso_label
_atom_site_aniso_U_11
_atom_site_aniso_U_22
_atom_site_aniso_U_33
_atom_site_aniso_U_23
_atom_site_aniso_U_13
_atom_site_aniso_U_12
Re01 0.04611(12) 0.03240(11) 0.03915(11) -0.00320(8) -0.00197(7) 0.00352(9)
C1 0.119(5) 0.032(3) 0.059(4) -0.010(2) -0.013(3) 0.006(3)
C14 0.088(4) 0.046(3) 0.051(3) -0.012(3) -0.031(3) 0.031(3)
O4 0.0487(19) 0.0372(19) 0.0385(18) -0.0019(15) -0.0029(15) -0.0022(16)
C15 0.047(3) 0.044(3) 0.038(2) -0.005(2) -0.011(2) 0.008(2)
C13 0.121(6) 0.025(3) 0.078(4) 0.009(3) -0.043(4) -0.001(3)
O7 0.046(2) 0.063(3) 0.097(3) -0.022(2) 0.012(2) -0.0044(18)
N4 0.056(3) 0.051(3) 0.055(3) -0.007(2) 0.002(2) -0.007(2)
C24 0.043(4) 0.198(10) 0.077(5) 0.019(6) 0.007(3) -0.032(5)
N1 0.047(2) 0.033(2) 0.039(2) 0.0021(16) -0.0015(17) 0.0006(18)
O6 0.079(3) 0.061(3) 0.116(4) -0.011(2) 0.022(3) -0.025(2)
N2 0.038(2) 0.059(3) 0.045(2) 0.002(2) -0.0014(18) -0.003(2)
N3 0.060(3) 0.047(3) 0.051(3) -0.0008(19) -0.002(2) 0.009(2)
C12 0.095(5) 0.056(4) 0.082(4) 0.027(3) -0.031(4) -0.028(4)
C33 0.142(8) 0.088(6) 0.051(4) -0.014(4) -0.020(4) 0.069(5)
C3 0.060(3) 0.048(3) 0.060(3) -0.009(2) -0.009(3) 0.015(2)
C2 0.066(4) 0.056(4) 0.053(3) -0.004(2) -0.003(3) 0.016(3)
C32 0.112(6) 0.050(4) 0.042(3) -0.001(2) -0.020(3) 0.023(3)
O1 0.181(5) 0.033(3) 0.091(3) 0.004(2) -0.033(3) -0.016(3)
C21 0.037(3) 0.060(3) 0.032(2) -0.005(2) -0.0067(19) 0.009(2)
C11 0.050(3) 0.061(4) 0.057(3) 0.016(3) -0.001(2) -0.008(3)
C22 0.043(3) 0.123(6) 0.037(3) -0.005(3) -0.004(2) 0.028(3)
C23 0.050(4) 0.212(11) 0.053(4) -0.009(6) -0.001(3) 0.029(6)
C31 0.097(4) 0.035(3) 0.031(3) 0.000(2) -0.008(3) 0.011(3)
O5 0.063(3) 0.065(3) 0.187(6) -0.043(3) 0.033(3) -0.003(2)
C34 0.086(5) 0.115(7) 0.061(4) -0.003(4) 0.004(3) 0.051(5)
C35 0.069(4) 0.070(4) 0.059(4) -0.002(3) 0.009(3) 0.014(3)
C25 0.053(4) 0.102(5) 0.069(4) 0.008(3) -0.004(3) -0.027(3)
O3 0.094(3) 0.092(3) 0.048(2) -0.019(2) -0.016(2) 0.023(3)
O2 0.058(3) 0.118(4) 0.088(3) -0.022(3) 0.011(2) 0.027(3)
C17 0.085(5) 0.138(8) 0.050(4) -0.029(4) -0.018(4) 0.075(5)
C16 0.121(6) 0.083(5) 0.061(4) -0.028(4) -0.039(4) 0.061(5)
C36 0.191(10) 0.036(3) 0.062(4) -0.010(3) -0.043(6) 0.029(4)

loop_
_atom_type_symbol
_atom_type_description
_atom_type_scat_dispersion_real
_atom_type_scat_dispersion_imag
_atom_type_scat_source
C C 0.0033 0.0016 'International Tables Vol C Tables 4.2.6.8 and 6.1.1.4'
H H 0.0000 0.0000 'International Tables Vol C Tables 4.2.6.8 and 6.1.1.4'
N N 0.0061 0.0033 'International Tables Vol C Tables 4.2.6.8 and 6.1.1.4'
O O 0.0106 0.0060 'International Tables Vol C Tables 4.2.6.8 and 6.1.1.4'
Re Re -1.0185 7.2310 'International Tables Vol C Tables 4.2.6.8 and 6.1.1.4'

loop_
_geom_angle_atom_site_label_1
_geom_angle_atom_site_label_2
_geom_angle_atom_site_label_3
_geom_angle
_geom_angle_site_symmetry_1
_geom_angle_site_symmetry_3
C3 Re01 C1 87.2(2) . .
C3 Re01 C2 89.9(2) . .
C1 Re01 C2 90.2(3) . .
C3 Re01 O4 174.96(18) . .
C1 Re01 O4 95.08(18) . .
C2 Re01 O4 94.59(19) . .
C3 Re01 N1 96.05(18) . .
C1 Re01 N1 171.5(2) . .
C2 Re01 N1 97.60(19) . .
O4 Re01 N1 81.06(13) . .
C3 Re01 N2 96.16(19) . .
C1 Re01 N2 96.0(2) . .
C2 Re01 N2 171.49(19) . .
O4 Re01 N2 79.15(14) . .
N1 Re01 N2 75.86(15) . .
O1 C1 Re01 175.1(5) . .
C13 C14 C15 118.0(5) . .
C13 C14 C16 124.4(6) . .
C15 C14 C16 117.6(7) . .
Re01 O4 H4B 123(4) . .
Re01 O4 H4A 115(4) . .
H4B O4 H4A 104(5) . .
N1 C15 C14 121.5(5) . .
N1 C15 C21 117.6(4) . .
C14 C15 C21 120.9(5) . .
C12 C13 C14 119.5(5) . .
C12 C13 H13 120.2 . .
C14 C13 H13 120.2 . .
O7 N4 O5 118.3(4) . .
O7 N4 O6 121.4(5) . .
O5 N4 O6 120.3(5) . .
C23 C24 C25 121.1(7) . .
C23 C24 H24 119.5 . .
C25 C24 H24 119.5 . .
C11 N1 C15 118.2(5) . .
C11 N1 Re01 127.5(3) . .
C15 N1 Re01 114.2(3) . .
C25 N2 C21 119.4(5) . .
C25 N2 Re01 126.1(4) . .
C21 N2 Re01 114.1(3) . .
C35 N3 C31 117.7(5) . .
C13 C12 C11 119.9(6) . .
C13 C12 H12 120.0 . .
C11 C12 H12 120.0 . .
C34 C33 C32 119.9(6) . .
C34 C33 H33 120.1 . .
C32 C33 H33 120.1 . .
O3 C3 Re01 178.3(5) . .
O2 C2 Re01 178.9(6) . .
C33 C32 C31 117.4(6) . .
C33 C32 C36 123.1(6) . .
C31 C32 C36 119.5(7) . .
N2 C21 C22 123.0(5) . .
N2 C21 C15 117.3(4) . .
C22 C21 C15 119.7(5) . .
N1 C11 C12 122.7(6) . .
N1 C11 H11 118.6 . .
C12 C11 H11 118.6 . .
C23 C22 C21 117.7(7) . .
C23 C22 C17 123.3(7) . .
C21 C22 C17 119.0(6) . .
C24 C23 C22 120.0(7) . .
C24 C23 H23 120.0 . .
C22 C23 H23 120.0 . .
N3 C31 C32 122.1(6) . .
N3 C31 C31 118.7(3) . 2_655
C32 C31 C31 119.1(4) . 2_655
C33 C34 C35 118.7(7) . .
C33 C34 H34 120.6 . .
C35 C34 H34 120.6 . .
N3 C35 C34 124.1(7) . .
N3 C35 H35 117.9 . .
C34 C35 H35 117.9 . .
N2 C25 C24 118.8(7) . .
N2 C25 H25 120.6 . .
C24 C25 H25 120.6 . .
C16 C17 C22 120.6(6) . .
C16 C17 H17 119.7 . .
C22 C17 H17 119.7 . .
C17 C16 C14 122.3(7) . .
C17 C16 H16 118.8 . .
C14 C16 H16 118.8 . .
C36 C36 C32 121.4(4) 2_655 .
C36 C36 H36 119.3 2_655 .
C32 C36 H36 119.3 . .

loop_
_geom_bond_atom_site_label_1
_geom_bond_atom_site_label_2
_geom_bond_distance
_geom_bond_site_symmetry_2
Re01 C3 1.893(6) .
Re01 C1 1.914(6) .
Re01 C2 1.929(6) .
Re01 O4 2.162(3) .
Re01 N1 2.168(4) .
Re01 N2 2.174(4) .
C1 O1 1.143(7) .
C14 C13 1.394(9) .
C14 C15 1.412(7) .
C14 C16 1.424(9) .
O4 H4B 0.84(2) .
O4 H4A 0.848(19) .
C15 N1 1.361(6) .
C15 C21 1.415(7) .
C13 C12 1.348(9) .
C13 H13 0.9300 .
O7 N4 1.235(5) .
N4 O5 1.239(5) .
N4 O6 1.240(5) .
C24 C23 1.356(10) .
C24 C25 1.435(11) .
C24 H24 0.9300 .
N1 C11 1.328(6) .
N2 C25 1.352(7) .
N2 C21 1.360(6) .
N3 C35 1.317(7) .
N3 C31 1.356(6) .
C12 C11 1.390(8) .
C12 H12 0.9300 .
C33 C34 1.365(10) .
C33 C32 1.392(11) .
C33 H33 0.9300 .
C3 O3 1.155(6) .
C2 O2 1.151(7) .
C32 C31 1.413(7) .
C32 C36 1.433(9) .
C21 C22 1.402(7) .
C11 H11 0.9300 .
C22 C23 1.382(11) .
C22 C17 1.434(10) .
C23 H23 0.9300 .
C31 C31 1.455(11) 2_655
C34 C35 1.379(8) .
C34 H34 0.9300 .
C35 H35 0.9300 .
C25 H25 0.9300 .
C17 C16 1.342(10) .
C17 H17 0.9300 .
C16 H16 0.9300 .
C36 C36 1.339(17) 2_655
C36 H36 0.9300 .

loop_
_geom_hbond_atom_site_label_D
_geom_hbond_atom_site_label_H
_geom_hbond_atom_site_label_A
_geom_hbond_distance_DH
_geom_hbond_distance_HA
_geom_hbond_distance_DA
_geom_hbond_angle_DHA
_geom_hbond_site_symmetry_A
O4 H4A N3 0.848(19) 1.90(3) 2.726(5) 163(5) .
O4 H4B O5 0.84(2) 2.51(5) 3.130(6) 131(5) .
O4 H4B O7 0.84(2) 1.84(2) 2.669(5) 168(6) .
C13 H13 O1 0.93 2.41 3.342(7) 176.7 1_565
C23 H23 O5 0.93 2.57 3.264(9) 132.1 1_455
C36 H36 O7 0.93 2.45 3.353(7) 163.8 1_545
